data_4064955
loop_
_publ_author_name
'Kundu, Sabuj'
'Brennessel, William W.'
'Jones, William D.'

_publ_section_title
;
 C--S Bond Activation of Thioesters Using Platinum(0)
;
_journal_issue 19
_journal_name_full Organometallics
_journal_page_first 5147
_journal_paper_doi 10.1021/om200452z
_journal_volume 30
_journal_year 2011
_chemical_formula_moiety 'C17 H38 O P2 Pt S'
_chemical_formula_sum 'C17 H38 O P2 Pt S'
_chemical_formula_weight 547.56
_chemical_name_common jonsk19
_chemical_name_systematic
; 
 (dippe)Pt(COMe)(SMe) 
;
_space_group_IT_number 2
_symmetry_cell_setting triclinic
_symmetry_space_group_name_Hall '-P 1'
_symmetry_space_group_name_H-M 'P -1'
_atom_sites_solution_hydrogens geom
_atom_sites_solution_primary direct
_atom_sites_solution_secondary difmap
_audit_creation_method SHELXL-97
_cell_angle_alpha 66.355(3)
_cell_angle_beta 81.402(3)
_cell_angle_gamma 89.563(3)
_cell_formula_units_Z 8
_cell_length_a 15.349(3)
_cell_length_b 16.441(3)
_cell_length_c 19.214(3)
_cell_measurement_reflns_used 4019
_cell_measurement_temperature 100.0(1)
_cell_measurement_theta_max 31.05
_cell_measurement_theta_min 2.34
_cell_volume 4384.4(14)
_computing_cell_refinement 'SAINT (Bruker, 2009)'
_computing_data_collection 'APEX2 (Bruker, 2010)'
_computing_data_reduction 'SAINT (Bruker, 2009)'
_computing_molecular_graphics 'SHELXTL (Sheldrick, 2008)'
_computing_publication_material 'SHELXTL (Sheldrick, 2008)'
_computing_structure_refinement 'SHELXL-97 (Sheldrick, 2008)'
_computing_structure_solution 'SHELXS-97 (Altomare et al., 1999)'
_diffrn_ambient_temperature 100.0(1)
_diffrn_measured_fraction_theta_full 0.992
_diffrn_measured_fraction_theta_max 0.992
_diffrn_measurement_device_type 'Bruker SMART APEX II CCD Platform'
_diffrn_measurement_method 'area detector, \w scans per \f'
_diffrn_radiation_monochromator graphite
_diffrn_radiation_source 'fine-focus sealed tube'
_diffrn_radiation_type MoK\a
_diffrn_radiation_wavelength 0.71073
_diffrn_reflns_av_R_equivalents 0.0000
_diffrn_reflns_av_sigmaI/netI 0.1163
_diffrn_reflns_limit_h_max 23
_diffrn_reflns_limit_h_min -23
_diffrn_reflns_limit_k_max 25
_diffrn_reflns_limit_k_min -23
_diffrn_reflns_limit_l_max 30
_diffrn_reflns_limit_l_min 0
_diffrn_reflns_number 34750
_diffrn_reflns_theta_full 33.73
_diffrn_reflns_theta_max 33.73
_diffrn_reflns_theta_min 1.17
_diffrn_standards_number 0
_exptl_absorpt_coefficient_mu 6.642
_exptl_absorpt_correction_T_max 0.7324
_exptl_absorpt_correction_T_min 0.2875
_exptl_absorpt_correction_type multi-scan
_exptl_absorpt_process_details 'TWINABS (Sheldrick, 2008)'
_exptl_crystal_colour colorless
_exptl_crystal_density_diffrn 1.659
_exptl_crystal_density_method 'not measured'
_exptl_crystal_description plate
_exptl_crystal_F_000 2176
_exptl_crystal_size_max 0.25
_exptl_crystal_size_mid 0.12
_exptl_crystal_size_min 0.05
_refine_diff_density_max 2.831
_refine_diff_density_min -2.202
_refine_diff_density_rms 0.270
_refine_ls_extinction_method none
_refine_ls_goodness_of_fit_ref 1.046
_refine_ls_hydrogen_treatment constr
_refine_ls_matrix_type full
_refine_ls_number_parameters 877
_refine_ls_number_reflns 34750
_refine_ls_number_restraints 34
_refine_ls_restrained_S_all 1.045
_refine_ls_R_factor_all 0.1120
_refine_ls_R_factor_gt 0.0581
_refine_ls_shift/su_max 0.003
_refine_ls_shift/su_mean 0.000
_refine_ls_structure_factor_coef Fsqd
_refine_ls_weighting_details 'calc w=1/[\s^2^(Fo^2^)+(0.0532P)^2^+0.0000P] where P=(Fo^2^+2Fc^2^)/3'
_refine_ls_weighting_scheme calc
_refine_ls_wR_factor_gt 0.1315
_refine_ls_wR_factor_ref 0.1451
_reflns_number_gt 20563
_reflns_number_total 34750
_reflns_threshold_expression >2sigma(I)
_cod_data_source_file om200452z_si_002.cif
_cod_data_source_block jonsk19_2a
_cod_original_cell_volume 4384.4(13)
_cod_original_sg_symbol_H-M P-1
_cod_database_code 4064955

loop_
_symmetry_equiv_pos_as_xyz
'x, y, z'
'-x, -y, -z'

loop_
_atom_site_label
_atom_site_type_symbol
_atom_site_fract_x
_atom_site_fract_y
_atom_site_fract_z
_atom_site_U_iso_or_equiv
_atom_site_adp_type
_atom_site_occupancy
_atom_site_symmetry_multiplicity
_atom_site_calc_flag
_atom_site_refinement_flags
_atom_site_disorder_assembly
_atom_site_disorder_group
Pt1 Pt 0.275446(16) 0.172241(17) 0.514912(15) 0.02006(6) Uani 1 1 d . . .
P1 P 0.26191(12) 0.31941(13) 0.45817(11) 0.0258(4) Uani 1 1 d . . .
P2 P 0.14381(11) 0.16586(13) 0.59203(11) 0.0234(4) Uani 1 1 d . . .
S1 S 0.29109(11) 0.02159(11) 0.58812(11) 0.0256(4) Uani 1 1 d . . .
O1 O 0.4583(4) 0.2125(4) 0.4447(3) 0.0417(14) Uani 1 1 d . . .
C1 C 0.4080(5) 0.0005(5) 0.5827(5) 0.0326(17) Uani 1 1 d . . .
H1A H 0.4157 -0.0588 0.6213 0.049 Uiso 1 1 calc R . .
H1B H 0.4397 0.0454 0.5925 0.049 Uiso 1 1 calc R . .
H1C H 0.4314 0.0037 0.5313 0.049 Uiso 1 1 calc R . .
C2 C 0.3948(5) 0.1835(5) 0.4414(4) 0.0246(14) Uani 1 1 d . . .
C3 C 0.3884(5) 0.1373(5) 0.3861(5) 0.0340(17) Uani 1 1 d . . .
H3A H 0.4470 0.1387 0.3570 0.051 Uiso 1 1 calc R . .
H3B H 0.3480 0.1685 0.3502 0.051 Uiso 1 1 calc R . .
H3C H 0.3660 0.0754 0.4159 0.051 Uiso 1 1 calc R . .
C13 C 0.1556(5) 0.3496(5) 0.4980(5) 0.0341(18) Uani 1 1 d . . .
H13A H 0.1641 0.4078 0.5008 0.041 Uiso 1 1 calc R . .
H13B H 0.1126 0.3562 0.4628 0.041 Uiso 1 1 calc R . .
C14 C 0.1174(5) 0.2795(5) 0.5791(4) 0.0282(15) Uani 1 1 d . . .
H14A H 0.0525 0.2827 0.5878 0.034 Uiso 1 1 calc R . .
H14B H 0.1412 0.2939 0.6182 0.034 Uiso 1 1 calc R . .
C15 C 0.2595(6) 0.3766(6) 0.3540(5) 0.0386(19) Uani 1 1 d . . .
H15 H 0.2420 0.4386 0.3436 0.046 Uiso 1 1 calc R . .
C16 C 0.1931(6) 0.3337(6) 0.3272(5) 0.044(2) Uani 1 1 d . . .
H16A H 0.1996 0.3619 0.2710 0.067 Uiso 1 1 calc R . .
H16B H 0.1334 0.3412 0.3495 0.067 Uiso 1 1 calc R . .
H16C H 0.2030 0.2702 0.3438 0.067 Uiso 1 1 calc R . .
C17 C 0.3509(6) 0.3833(6) 0.3049(5) 0.044(2) Uani 1 1 d . . .
H17A H 0.3477 0.4194 0.2506 0.066 Uiso 1 1 calc R . .
H17B H 0.3681 0.3235 0.3111 0.066 Uiso 1 1 calc R . .
H17C H 0.3947 0.4111 0.3220 0.066 Uiso 1 1 calc R . .
C18 C 0.3496(5) 0.3817(5) 0.4750(5) 0.0295(16) Uani 1 1 d . . .
H18 H 0.4070 0.3668 0.4519 0.035 Uiso 1 1 calc R . .
C19 C 0.3517(5) 0.3505(6) 0.5611(5) 0.042(2) Uani 1 1 d . . .
H19A H 0.4037 0.3784 0.5687 0.062 Uiso 1 1 calc R . .
H19B H 0.3546 0.2857 0.5843 0.062 Uiso 1 1 calc R . .
H19C H 0.2981 0.3675 0.5856 0.062 Uiso 1 1 calc R . .
C20 C 0.3463(6) 0.4801(5) 0.4388(5) 0.041(2) Uani 1 1 d . . .
H20A H 0.3898 0.5074 0.4567 0.062 Uiso 1 1 calc R . .
H20B H 0.2872 0.4970 0.4532 0.062 Uiso 1 1 calc R . .
H20C H 0.3598 0.5009 0.3827 0.062 Uiso 1 1 calc R . .
C21 C 0.0490(5) 0.1201(6) 0.5694(5) 0.0338(18) Uani 1 1 d . . .
H21 H -0.0056 0.1323 0.5983 0.041 Uiso 1 1 calc R . .
C22 C 0.0431(5) 0.1632(6) 0.4851(5) 0.0364(18) Uani 1 1 d . . .
H22A H -0.0023 0.1308 0.4738 0.055 Uiso 1 1 calc R . .
H22B H 0.1002 0.1618 0.4551 0.055 Uiso 1 1 calc R . .
H22C H 0.0275 0.2250 0.4715 0.055 Uiso 1 1 calc R . .
C23 C 0.0530(5) 0.0193(5) 0.5967(5) 0.0374(19) Uani 1 1 d . . .
H23A H 0.0019 -0.0046 0.5844 0.056 Uiso 1 1 calc R . .
H23B H 0.0523 -0.0077 0.6524 0.056 Uiso 1 1 calc R . .
H23C H 0.1074 0.0055 0.5706 0.056 Uiso 1 1 calc R . .
C24 C 0.1405(5) 0.1059(5) 0.6964(4) 0.0299(16) Uani 1 1 d . . .
H24 H 0.1476 0.0419 0.7066 0.036 Uiso 1 1 calc R . .
C25 C 0.2179(5) 0.1364(6) 0.7224(5) 0.0345(18) Uani 1 1 d . . .
H25A H 0.2163 0.1017 0.7776 0.052 Uiso 1 1 calc R . .
H25B H 0.2143 0.1996 0.7122 0.052 Uiso 1 1 calc R . .
H25C H 0.2732 0.1275 0.6941 0.052 Uiso 1 1 calc R . .
C26 C 0.0521(5) 0.1106(6) 0.7430(5) 0.0389(19) Uani 1 1 d . . .
H26A H 0.0544 0.0787 0.7981 0.058 Uiso 1 1 calc R . .
H26B H 0.0049 0.0832 0.7290 0.058 Uiso 1 1 calc R . .
H26C H 0.0404 0.1729 0.7318 0.058 Uiso 1 1 calc R . .
Pt2 Pt 0.698155(16) 0.793922(17) 0.010244(15) 0.01993(6) Uani 1 1 d . . .
P3 P 0.74316(11) 0.68209(11) 0.10919(10) 0.0198(3) Uani 1 1 d . . .
P4 P 0.80322(13) 0.75466(13) -0.06845(11) 0.0276(4) Uani 1 1 d . . .
S2 S 0.65918(13) 0.91042(13) -0.09693(11) 0.0353(5) Uani 1 1 d . . .
O2 O 0.5310(3) 0.8031(4) 0.1006(3) 0.0379(13) Uani 1 1 d . . .
C4 C 0.5827(5) 0.9785(5) -0.0670(5) 0.0337(18) Uani 1 1 d . . .
H4A H 0.5806 1.0358 -0.1103 0.051 Uiso 1 1 calc R . .
H4B H 0.6022 0.9885 -0.0246 0.051 Uiso 1 1 calc R . .
H4C H 0.5238 0.9482 -0.0497 0.051 Uiso 1 1 calc R . .
C5 C 0.6074(4) 0.8286(4) 0.0831(4) 0.0220(13) Uani 1 1 d . . .
C6 C 0.6409(5) 0.8947(6) 0.1115(5) 0.0381(19) Uani 1 1 d . . .
H6A H 0.5958 0.9374 0.1113 0.057 Uiso 1 1 calc R . .
H6B H 0.6950 0.9266 0.0776 0.057 Uiso 1 1 calc R . .
H6C H 0.6533 0.8629 0.1640 0.057 Uiso 1 1 calc R . .
C27 C 0.8179(4) 0.6156(5) 0.0730(4) 0.0230(14) Uani 1 1 d . . .
H27A H 0.8598 0.5888 0.1094 0.028 Uiso 1 1 calc R . .
H27B H 0.7832 0.5665 0.0706 0.028 Uiso 1 1 calc R . .
C28 C 0.8697(5) 0.6704(5) -0.0065(4) 0.0273(15) Uani 1 1 d . . .
H28A H 0.8906 0.6302 -0.0316 0.033 Uiso 1 1 calc R . .
H28B H 0.9221 0.7005 -0.0008 0.033 Uiso 1 1 calc R . .
C29 C 0.6590(5) 0.5971(5) 0.1770(4) 0.0292(16) Uani 1 1 d . . .
H29 H 0.6902 0.5425 0.2044 0.035 Uiso 1 1 calc R . .
C30 C 0.5960(5) 0.5729(5) 0.1334(5) 0.0328(17) Uani 1 1 d . . .
H30A H 0.5505 0.5288 0.1701 0.049 Uiso 1 1 calc R . .
H30B H 0.6288 0.5480 0.0994 0.049 Uiso 1 1 calc R . .
H30C H 0.5680 0.6263 0.1025 0.049 Uiso 1 1 calc R . .
C31 C 0.6079(6) 0.6254(5) 0.2391(5) 0.040(2) Uani 1 1 d . . .
H31A H 0.5642 0.5779 0.2736 0.061 Uiso 1 1 calc R . .
H31B H 0.5778 0.6798 0.2139 0.061 Uiso 1 1 calc R . .
H31C H 0.6494 0.6365 0.2688 0.061 Uiso 1 1 calc R . .
C32 C 0.8046(5) 0.7148(5) 0.1694(5) 0.0302(16) Uani 1 1 d . . .
H32 H 0.7626 0.7441 0.1959 0.036 Uiso 1 1 calc R . .
C33 C 0.8783(5) 0.7837(6) 0.1203(5) 0.0349(18) Uani 1 1 d . . .
H33A H 0.9086 0.8023 0.1534 0.052 Uiso 1 1 calc R . .
H33B H 0.8534 0.8354 0.0835 0.052 Uiso 1 1 calc R . .
H33C H 0.9203 0.7580 0.0923 0.052 Uiso 1 1 calc R . .
C34 C 0.8403(6) 0.6378(6) 0.2322(5) 0.041(2) Uani 1 1 d . . .
H34A H 0.8645 0.6597 0.2663 0.061 Uiso 1 1 calc R . .
H34B H 0.8869 0.6115 0.2086 0.061 Uiso 1 1 calc R . .
H34C H 0.7924 0.5927 0.2620 0.061 Uiso 1 1 calc R . .
C35 C 0.7653(6) 0.7038(6) -0.1293(5) 0.042(2) Uani 1 1 d . . .
H35 H 0.8178 0.6817 -0.1527 0.051 Uiso 1 1 calc R . .
C36 C 0.7016(5) 0.6257(6) -0.0812(5) 0.0372(19) Uani 1 1 d . . .
H36A H 0.6795 0.6011 -0.1144 0.056 Uiso 1 1 calc R . .
H36B H 0.6520 0.6450 -0.0542 0.056 Uiso 1 1 calc R . .
H36C H 0.7317 0.5800 -0.0435 0.056 Uiso 1 1 calc R . .
C37 C 0.7238(8) 0.7732(7) -0.1950(6) 0.062(3) Uani 1 1 d . . .
H37A H 0.6931 0.7430 -0.2200 0.093 Uiso 1 1 calc R . .
H37B H 0.7702 0.8150 -0.2329 0.093 Uiso 1 1 calc R . .
H37C H 0.6815 0.8058 -0.1740 0.093 Uiso 1 1 calc R . .
C38 C 0.8833(6) 0.8445(6) -0.1352(5) 0.043(2) Uani 1 1 d . . .
H38 H 0.8493 0.8880 -0.1728 0.051 Uiso 1 1 calc R . .
C39 C 0.9204(6) 0.8941(6) -0.0928(6) 0.053(3) Uani 1 1 d . . .
H39A H 0.9531 0.9488 -0.1303 0.080 Uiso 1 1 calc R . .
H39B H 0.9601 0.8563 -0.0594 0.080 Uiso 1 1 calc R . .
H39C H 0.8717 0.9090 -0.0615 0.080 Uiso 1 1 calc R . .
C40 C 0.9544(7) 0.8172(7) -0.1812(6) 0.071(4) Uani 1 1 d . . .
H40A H 0.9945 0.8688 -0.2141 0.106 Uiso 1 1 calc R . .
H40B H 0.9284 0.7936 -0.2134 0.106 Uiso 1 1 calc R . .
H40C H 0.9873 0.7712 -0.1466 0.106 Uiso 1 1 calc R . .
Pt3 Pt 0.220026(17) 0.679059(18) 0.006806(16) 0.02232(6) Uani 1 1 d . A .
P5 P 0.24657(13) 0.75193(13) 0.07895(12) 0.0288(4) Uani 1 1 d . A .
P6 P 0.34493(15) 0.75293(15) -0.07679(14) 0.0423(6) Uani 1 1 d D . .
S3 S 0.20134(12) 0.60768(14) -0.07414(12) 0.0324(4) Uani 1 1 d . . .
O3 O 0.0416(4) 0.6463(4) 0.0881(4) 0.0475(16) Uani 1 1 d . A .
C7 C 0.0847(5) 0.5841(5) -0.0682(5) 0.0313(16) Uani 1 1 d . A .
H7A H 0.0769 0.5340 -0.0825 0.047 Uiso 1 1 calc R . .
H7B H 0.0594 0.6367 -0.1035 0.047 Uiso 1 1 calc R . .
H7C H 0.0548 0.5688 -0.0154 0.047 Uiso 1 1 calc R . .
C8 C 0.1052(5) 0.6152(5) 0.0843(4) 0.0289(16) Uani 1 1 d . . .
C9 C 0.1118(6) 0.5126(6) 0.1287(6) 0.046(2) Uani 1 1 d . A .
H9A H 0.0601 0.4884 0.1689 0.069 Uiso 1 1 calc R . .
H9B H 0.1655 0.5014 0.1524 0.069 Uiso 1 1 calc R . .
H9C H 0.1141 0.4838 0.0927 0.069 Uiso 1 1 calc R . .
C41 C 0.3396(5) 0.8358(6) 0.0239(6) 0.046(2) Uani 1 1 d . . .
H41A H 0.3157 0.8921 -0.0085 0.056 Uiso 1 1 calc R A .
H41B H 0.3710 0.8478 0.0605 0.056 Uiso 1 1 calc R . .
C42 C 0.4042(6) 0.8053(7) -0.0267(7) 0.065(3) Uani 1 1 d . A .
H42A H 0.4426 0.7619 0.0051 0.078 Uiso 1 1 calc R . .
H42B H 0.4422 0.8568 -0.0651 0.078 Uiso 1 1 calc R . .
C43 C 0.2797(6) 0.6878(5) 0.1734(5) 0.041(2) Uani 1 1 d . . .
H43 H 0.2962 0.7322 0.1934 0.049 Uiso 1 1 calc R A .
C44 C 0.3620(7) 0.6381(7) 0.1656(7) 0.061(3) Uani 1 1 d . A .
H44A H 0.3716 0.5961 0.2167 0.092 Uiso 1 1 calc R . .
H44B H 0.4131 0.6806 0.1412 0.092 Uiso 1 1 calc R . .
H44C H 0.3543 0.6055 0.1338 0.092 Uiso 1 1 calc R . .
C45 C 0.2055(7) 0.6271(7) 0.2324(5) 0.056(3) Uani 1 1 d . A .
H45A H 0.2223 0.6060 0.2838 0.083 Uiso 1 1 calc R . .
H45B H 0.1945 0.5761 0.2202 0.083 Uiso 1 1 calc R . .
H45C H 0.1519 0.6600 0.2315 0.083 Uiso 1 1 calc R . .
C46 C 0.1523(6) 0.8137(5) 0.1026(5) 0.041(2) Uani 1 1 d . . .
H46 H 0.1030 0.7691 0.1352 0.049 Uiso 1 1 calc R A .
C47 C 0.1207(6) 0.8732(6) 0.0265(6) 0.046(2) Uani 1 1 d . A .
H47A H 0.0630 0.8950 0.0379 0.069 Uiso 1 1 calc R . .
H47B H 0.1157 0.8386 -0.0042 0.069 Uiso 1 1 calc R . .
H47C H 0.1634 0.9239 -0.0025 0.069 Uiso 1 1 calc R . .
C48 C 0.1738(7) 0.8665(7) 0.1460(6) 0.054(3) Uani 1 1 d . A .
H48A H 0.1246 0.9032 0.1506 0.081 Uiso 1 1 calc R . .
H48B H 0.2272 0.9048 0.1185 0.081 Uiso 1 1 calc R . .
H48C H 0.1838 0.8260 0.1975 0.081 Uiso 1 1 calc R . .
C49 C 0.4148(9) 0.6812(9) -0.1151(9) 0.037(3) Uani 0.536(9) 1 d PD A 1
H49 H 0.3788 0.6561 -0.1419 0.045 Uiso 0.536(9) 1 calc PR A 1
C50 C 0.445(3) 0.6058(19) -0.0478(11) 0.050(5) Uani 0.536(9) 1 d PD A 1
H50A H 0.4828 0.5688 -0.0669 0.075 Uiso 0.536(9) 1 calc PR A 1
H50B H 0.3928 0.5696 -0.0131 0.075 Uiso 0.536(9) 1 calc PR A 1
H50C H 0.4772 0.6304 -0.0198 0.075 Uiso 0.536(9) 1 calc PR A 1
C51 C 0.4957(12) 0.7352(13) -0.1719(11) 0.062(4) Uani 0.536(9) 1 d PD A 1
H51A H 0.5314 0.7594 -0.1456 0.093 Uiso 0.536(9) 1 calc PR A 1
H51B H 0.4762 0.7842 -0.2151 0.093 Uiso 0.536(9) 1 calc PR A 1
H51C H 0.5311 0.6966 -0.1912 0.093 Uiso 0.536(9) 1 calc PR A 1
C52 C 0.3349(15) 0.8431(15) -0.1731(9) 0.065(4) Uani 0.536(9) 1 d PDU A 1
H52 H 0.3209 0.8169 -0.2092 0.078 Uiso 0.536(9) 1 calc PR A 1
C53 C 0.2596(14) 0.8956(13) -0.1565(12) 0.068(5) Uani 0.536(9) 1 d PD A 1
H53A H 0.2764 0.9252 -0.1248 0.103 Uiso 0.536(9) 1 calc PR A 1
H53B H 0.2074 0.8554 -0.1289 0.103 Uiso 0.536(9) 1 calc PR A 1
H53C H 0.2461 0.9404 -0.2050 0.103 Uiso 0.536(9) 1 calc PR A 1
C54 C 0.4281(17) 0.8955(16) -0.2031(14) 0.078(6) Uani 0.536(9) 1 d PDU A 1
H54A H 0.4312 0.9367 -0.2571 0.117 Uiso 0.536(9) 1 calc PR A 1
H54B H 0.4745 0.8532 -0.1986 0.117 Uiso 0.536(9) 1 calc PR A 1
H54C H 0.4364 0.9290 -0.1721 0.117 Uiso 0.536(9) 1 calc PR A 1
C49' C 0.4434(9) 0.6886(11) -0.0888(10) 0.037(3) Uani 0.464(9) 1 d PD A 5
H49' H 0.4989 0.7250 -0.0971 0.045 Uiso 0.464(9) 1 calc PR A 5
C50' C 0.442(3) 0.601(2) -0.0192(12) 0.050(5) Uani 0.464(9) 1 d PD A 5
H50D H 0.3842 0.5696 -0.0072 0.075 Uiso 0.464(9) 1 calc PR A 5
H50E H 0.4526 0.6133 0.0250 0.075 Uiso 0.464(9) 1 calc PR A 5
H50F H 0.4881 0.5648 -0.0303 0.075 Uiso 0.464(9) 1 calc PR A 5
C51' C 0.4402(15) 0.6659(16) -0.1587(13) 0.062(4) Uani 0.464(9) 1 d PD A 5
H51D H 0.4886 0.6280 -0.1630 0.093 Uiso 0.464(9) 1 calc PR A 5
H51E H 0.4464 0.7209 -0.2056 0.093 Uiso 0.464(9) 1 calc PR A 5
H51F H 0.3837 0.6343 -0.1521 0.093 Uiso 0.464(9) 1 calc PR A 5
C52' C 0.3122(16) 0.8364(18) -0.1680(11) 0.065(4) Uani 0.464(9) 1 d PD A 5
H52' H 0.3295 0.8081 -0.2051 0.078 Uiso 0.464(9) 1 calc PR A 5
C53' C 0.2167(16) 0.8552(16) -0.1763(14) 0.068(5) Uani 0.464(9) 1 d PD A 5
H53D H 0.2121 0.8865 -0.2309 0.103 Uiso 0.464(9) 1 calc PR A 5
H53E H 0.1955 0.8923 -0.1488 0.103 Uiso 0.464(9) 1 calc PR A 5
H53F H 0.1809 0.7990 -0.1545 0.103 Uiso 0.464(9) 1 calc PR A 5
C54' C 0.374(2) 0.9243(18) -0.2043(17) 0.078(6) Uani 0.464(9) 1 d PD A 5
H54D H 0.3473 0.9696 -0.2454 0.117 Uiso 0.464(9) 1 calc PR A 5
H54E H 0.4318 0.9121 -0.2256 0.117 Uiso 0.464(9) 1 calc PR A 5
H54F H 0.3798 0.9458 -0.1645 0.117 Uiso 0.464(9) 1 calc PR A 5
Pt4 Pt 0.797785(18) 0.290744(18) 0.510477(16) 0.02448(6) Uani 1 1 d D . .
P7 P 0.73317(13) 0.28561(13) 0.41459(11) 0.0266(4) Uani 1 1 d . B .
P8 P 0.70657(11) 0.16724(12) 0.59252(10) 0.0223(4) Uani 1 1 d . B .
S4 S 0.86123(12) 0.29033(13) 0.61416(11) 0.0290(4) Uani 1 1 d . B .
C10 C 0.9141(6) 0.3982(6) 0.5905(5) 0.047(2) Uani 1 1 d . . .
H10A H 0.9326 0.3998 0.6367 0.071 Uiso 1 1 calc R B .
H10B H 0.8725 0.4444 0.5714 0.071 Uiso 1 1 calc R . .
H10C H 0.9659 0.4088 0.5507 0.071 Uiso 1 1 calc R . .
C11 C 0.8525(7) 0.4178(7) 0.4372(6) 0.023(2) Uani 0.648(12) 1 d PD B 1
O4 O 0.8177(7) 0.4828(6) 0.4258(6) 0.042(3) Uani 0.648(12) 1 d PDU B 1
C12 C 0.9498(8) 0.4206(10) 0.4024(9) 0.042(3) Uani 0.648(12) 1 d PDU B 1
H12A H 0.9674 0.4799 0.3620 0.063 Uiso 0.648(12) 1 calc PR B 1
H12B H 0.9577 0.3762 0.3804 0.063 Uiso 0.648(12) 1 calc PR B 1
H12C H 0.9866 0.4076 0.4428 0.063 Uiso 0.648(12) 1 calc PR B 1
C11' C 0.8993(9) 0.3827(10) 0.4394(10) 0.023(2) Uani 0.352(12) 1 d PD B 5
O4' O 0.9706(9) 0.3720(12) 0.4171(10) 0.035(4) Uani 0.352(12) 1 d PDU B 5
C12' C 0.8689(18) 0.4765(15) 0.4127(15) 0.036(5) Uani 0.352(12) 1 d PDU B 5
H12D H 0.9170 0.5170 0.4101 0.054 Uiso 0.352(12) 1 calc PR B 5
H12E H 0.8179 0.4790 0.4491 0.054 Uiso 0.352(12) 1 calc PR B 5
H12F H 0.8520 0.4944 0.3616 0.054 Uiso 0.352(12) 1 calc PR B 5
C55 C 0.6627(5) 0.1832(5) 0.4509(4) 0.0274(15) Uani 1 1 d . . .
H55A H 0.6136 0.1934 0.4208 0.033 Uiso 1 1 calc R B .
H55B H 0.6975 0.1358 0.4431 0.033 Uiso 1 1 calc R . .
C56 C 0.6245(5) 0.1520(5) 0.5361(4) 0.0274(15) Uani 1 1 d . B .
H56A H 0.6048 0.0883 0.5570 0.033 Uiso 1 1 calc R . .
H56B H 0.5723 0.1860 0.5417 0.033 Uiso 1 1 calc R . .
C57 C 0.8011(5) 0.2819(6) 0.3281(4) 0.0355(18) Uani 1 1 d . . .
H57 H 0.7611 0.2610 0.3013 0.043 Uiso 1 1 calc R B .
C58 C 0.8707(6) 0.2139(7) 0.3512(5) 0.048(2) Uani 1 1 d . B .
H58A H 0.9032 0.2092 0.3052 0.073 Uiso 1 1 calc R . .
H58B H 0.8420 0.1559 0.3863 0.073 Uiso 1 1 calc R . .
H58C H 0.9117 0.2328 0.3771 0.073 Uiso 1 1 calc R . .
C59 C 0.8426(7) 0.3722(7) 0.2710(5) 0.053(3) Uani 1 1 d . B .
H59A H 0.8877 0.3642 0.2327 0.079 Uiso 1 1 calc R . .
H59B H 0.8700 0.4016 0.2984 0.079 Uiso 1 1 calc R . .
H59C H 0.7970 0.4090 0.2451 0.079 Uiso 1 1 calc R . .
C60 C 0.6605(5) 0.3772(5) 0.3746(5) 0.0337(17) Uani 1 1 d . . .
H60 H 0.6998 0.4326 0.3476 0.040 Uiso 1 1 calc R B .
C61 C 0.5994(5) 0.3904(5) 0.4376(5) 0.0377(19) Uani 1 1 d . B .
H61A H 0.5703 0.4463 0.4158 0.057 Uiso 1 1 calc R . .
H61B H 0.6333 0.3927 0.4762 0.057 Uiso 1 1 calc R . .
H61C H 0.5548 0.3408 0.4619 0.057 Uiso 1 1 calc R . .
C62 C 0.6106(6) 0.3692(5) 0.3146(5) 0.040(2) Uani 1 1 d . B .
H62A H 0.5761 0.4215 0.2943 0.060 Uiso 1 1 calc R . .
H62B H 0.5710 0.3155 0.3384 0.060 Uiso 1 1 calc R . .
H62C H 0.6528 0.3654 0.2725 0.060 Uiso 1 1 calc R . .
C63 C 0.7534(4) 0.0581(4) 0.6327(4) 0.0221(13) Uani 1 1 d . . .
H63 H 0.7030 0.0126 0.6581 0.027 Uiso 1 1 calc R B .
C64 C 0.8061(5) 0.0356(5) 0.5717(5) 0.0349(18) Uani 1 1 d . B .
H64A H 0.8274 -0.0242 0.5951 0.052 Uiso 1 1 calc R . .
H64B H 0.8565 0.0788 0.5460 0.052 Uiso 1 1 calc R . .
H64C H 0.7689 0.0374 0.5339 0.052 Uiso 1 1 calc R . .
C65 C 0.8092(5) 0.0524(5) 0.6951(4) 0.0312(16) Uani 1 1 d . B .
H65A H 0.8437 -0.0006 0.7072 0.047 Uiso 1 1 calc R . .
H65B H 0.7700 0.0484 0.7417 0.047 Uiso 1 1 calc R . .
H65C H 0.8492 0.1056 0.6760 0.047 Uiso 1 1 calc R . .
C66 C 0.6398(5) 0.1780(5) 0.6758(5) 0.0362(18) Uani 1 1 d . . .
H66 H 0.6815 0.1743 0.7121 0.043 Uiso 1 1 calc R B .
C67 C 0.6007(6) 0.2705(6) 0.6542(5) 0.048(2) Uani 1 1 d . B .
H67A H 0.5723 0.2762 0.7010 0.072 Uiso 1 1 calc R . .
H67B H 0.5570 0.2767 0.6203 0.072 Uiso 1 1 calc R . .
H67C H 0.6481 0.3170 0.6275 0.072 Uiso 1 1 calc R . .
C68 C 0.5693(6) 0.1043(6) 0.7204(5) 0.045(2) Uani 1 1 d . B .
H68A H 0.5415 0.1115 0.7668 0.068 Uiso 1 1 calc R . .
H68B H 0.5961 0.0467 0.7351 0.068 Uiso 1 1 calc R . .
H68C H 0.5246 0.1069 0.6882 0.068 Uiso 1 1 calc R . .

loop_
_atom_site_aniso_label
_atom_site_aniso_U_11
_atom_site_aniso_U_22
_atom_site_aniso_U_33
_atom_site_aniso_U_23
_atom_site_aniso_U_13
_atom_site_aniso_U_12
Pt1 0.01854(11) 0.02085(12) 0.02360(13) -0.01126(11) -0.00535(9) 0.00510(9)
P1 0.0296(9) 0.0231(9) 0.0242(9) -0.0092(8) -0.0051(7) 0.0077(7)
P2 0.0198(8) 0.0297(10) 0.0262(9) -0.0172(8) -0.0037(7) 0.0041(7)
S1 0.0225(8) 0.0202(8) 0.0340(10) -0.0107(8) -0.0051(7) 0.0029(6)
O1 0.040(3) 0.038(3) 0.039(4) -0.010(3) -0.001(3) 0.009(3)
C1 0.030(4) 0.037(4) 0.033(4) -0.015(4) -0.007(3) 0.007(3)
C2 0.029(4) 0.023(3) 0.028(4) -0.015(3) -0.009(3) 0.016(3)
C3 0.035(4) 0.036(4) 0.031(4) -0.015(4) -0.004(3) 0.005(3)
C13 0.036(4) 0.038(4) 0.043(5) -0.028(4) -0.018(3) 0.023(3)
C14 0.023(3) 0.030(4) 0.036(4) -0.019(3) -0.003(3) 0.008(3)
C15 0.052(5) 0.030(4) 0.024(4) -0.001(3) -0.008(3) 0.006(4)
C16 0.046(5) 0.053(6) 0.038(5) -0.020(4) -0.014(4) 0.023(4)
C17 0.061(6) 0.037(5) 0.027(4) -0.009(4) 0.000(4) 0.004(4)
C18 0.035(4) 0.017(3) 0.039(4) -0.012(3) -0.009(3) 0.008(3)
C19 0.035(4) 0.052(5) 0.047(5) -0.028(5) -0.011(4) -0.004(4)
C20 0.049(5) 0.032(4) 0.041(5) -0.016(4) 0.004(4) 0.002(4)
C21 0.029(4) 0.049(5) 0.040(5) -0.033(4) -0.013(3) 0.006(3)
C22 0.029(4) 0.048(5) 0.043(5) -0.027(4) -0.011(3) 0.004(3)
C23 0.022(4) 0.043(5) 0.053(5) -0.024(4) -0.008(3) -0.003(3)
C24 0.033(4) 0.036(4) 0.025(4) -0.016(3) -0.006(3) -0.001(3)
C25 0.040(4) 0.042(5) 0.032(4) -0.023(4) -0.013(3) 0.002(3)
C26 0.044(5) 0.045(5) 0.030(4) -0.021(4) 0.007(3) -0.010(4)
Pt2 0.02245(12) 0.01696(12) 0.02005(13) -0.00713(10) -0.00356(9) 0.00514(9)
P3 0.0242(8) 0.0187(8) 0.0185(8) -0.0089(7) -0.0061(6) 0.0049(6)
P4 0.0332(10) 0.0253(9) 0.0202(9) -0.0062(8) -0.0017(7) 0.0119(7)
S2 0.0412(11) 0.0324(10) 0.0242(10) -0.0042(8) -0.0027(8) 0.0178(8)
O2 0.029(3) 0.028(3) 0.048(4) -0.009(3) -0.002(2) 0.001(2)
C4 0.035(4) 0.022(4) 0.042(5) -0.009(3) -0.010(3) 0.017(3)
C5 0.026(3) 0.021(3) 0.017(3) -0.005(3) -0.007(2) 0.005(2)
C6 0.037(4) 0.040(5) 0.046(5) -0.026(4) -0.007(4) 0.008(3)
C27 0.030(3) 0.026(3) 0.021(3) -0.016(3) -0.009(3) 0.007(3)
C28 0.030(4) 0.023(3) 0.034(4) -0.017(3) -0.005(3) 0.008(3)
C29 0.032(4) 0.028(4) 0.021(4) -0.004(3) -0.002(3) 0.003(3)
C30 0.031(4) 0.025(4) 0.031(4) 0.000(3) -0.002(3) -0.007(3)
C31 0.045(5) 0.029(4) 0.037(5) -0.007(4) 0.006(4) 0.004(3)
C32 0.036(4) 0.031(4) 0.033(4) -0.021(4) -0.012(3) 0.008(3)
C33 0.035(4) 0.044(5) 0.041(5) -0.031(4) -0.009(3) -0.001(3)
C34 0.054(5) 0.042(5) 0.040(5) -0.025(4) -0.026(4) 0.014(4)
C35 0.062(6) 0.045(5) 0.034(5) -0.027(4) -0.018(4) 0.033(4)
C36 0.048(5) 0.041(5) 0.036(5) -0.025(4) -0.022(4) 0.012(4)
C37 0.094(8) 0.074(7) 0.045(6) -0.040(6) -0.048(6) 0.046(6)
C38 0.040(4) 0.044(5) 0.029(4) -0.003(4) 0.009(3) 0.016(4)
C39 0.040(5) 0.042(5) 0.064(7) -0.011(5) 0.000(5) -0.003(4)
C40 0.068(7) 0.053(6) 0.051(7) 0.002(5) 0.042(5) 0.013(5)
Pt3 0.02315(12) 0.02207(13) 0.02415(14) -0.01171(11) -0.00400(9) 0.00025(9)
P5 0.0324(10) 0.0276(10) 0.0346(11) -0.0179(9) -0.0144(8) 0.0068(8)
P6 0.0448(13) 0.0311(12) 0.0416(14) -0.0113(10) 0.0119(10) -0.0066(9)
S3 0.0295(9) 0.0406(11) 0.0389(11) -0.0273(10) -0.0081(8) 0.0051(8)
O3 0.047(4) 0.056(4) 0.049(4) -0.034(4) 0.002(3) -0.011(3)
C7 0.032(4) 0.036(4) 0.036(4) -0.024(4) -0.007(3) 0.005(3)
C8 0.034(4) 0.028(4) 0.025(4) -0.007(3) -0.015(3) -0.009(3)
C9 0.050(5) 0.040(5) 0.050(6) -0.016(5) -0.022(4) 0.004(4)
C41 0.036(4) 0.029(4) 0.067(7) -0.013(4) -0.005(4) -0.012(3)
C42 0.039(5) 0.048(6) 0.095(9) -0.019(6) 0.001(5) -0.018(4)
C43 0.068(6) 0.029(4) 0.042(5) -0.025(4) -0.029(4) 0.005(4)
C44 0.058(6) 0.049(6) 0.072(8) -0.009(6) -0.038(6) 0.011(5)
C45 0.082(7) 0.053(6) 0.030(5) -0.015(5) -0.009(5) 0.013(5)
C46 0.046(5) 0.025(4) 0.050(6) -0.010(4) -0.021(4) 0.007(3)
C47 0.050(5) 0.041(5) 0.057(6) -0.028(5) -0.019(4) 0.027(4)
C48 0.072(7) 0.048(6) 0.058(7) -0.037(5) -0.011(5) 0.013(5)
C49 0.029(7) 0.053(7) 0.033(8) -0.025(6) 0.007(5) -0.014(5)
C50 0.046(7) 0.054(8) 0.037(13) -0.010(12) 0.005(15) 0.019(6)
C51 0.051(9) 0.069(11) 0.065(11) -0.029(9) -0.002(7) -0.003(7)
C52 0.089(12) 0.033(6) 0.043(6) 0.003(5) 0.026(7) -0.003(8)
C53 0.090(13) 0.049(10) 0.047(9) 0.003(7) -0.021(8) -0.021(8)
C54 0.114(17) 0.053(11) 0.045(8) -0.003(8) 0.008(12) -0.013(10)
C49' 0.029(7) 0.053(7) 0.033(8) -0.025(6) 0.007(5) -0.014(5)
C50' 0.046(7) 0.054(8) 0.037(13) -0.010(12) 0.005(15) 0.019(6)
C51' 0.051(9) 0.069(11) 0.065(11) -0.029(9) -0.002(7) -0.003(7)
C52' 0.089(12) 0.033(6) 0.043(6) 0.003(5) 0.026(7) -0.003(8)
C53' 0.090(13) 0.049(10) 0.047(9) 0.003(7) -0.021(8) -0.021(8)
C54' 0.114(17) 0.053(11) 0.045(8) -0.003(8) 0.008(12) -0.013(10)
Pt4 0.02951(14) 0.02424(14) 0.02036(13) -0.01067(11) -0.00074(10) -0.00795(10)
P7 0.0347(10) 0.0244(9) 0.0196(9) -0.0084(8) -0.0017(7) -0.0090(7)
P8 0.0195(8) 0.0235(9) 0.0212(9) -0.0067(7) -0.0017(6) 0.0009(6)
S4 0.0340(9) 0.0288(9) 0.0302(10) -0.0156(8) -0.0122(7) 0.0020(7)
C10 0.060(6) 0.047(6) 0.041(5) -0.024(5) -0.006(4) -0.013(4)
C11 0.028(5) 0.026(5) 0.022(5) -0.016(4) -0.004(4) -0.009(4)
O4 0.047(6) 0.026(5) 0.050(6) -0.011(4) -0.019(5) 0.000(4)
C12 0.024(6) 0.038(8) 0.055(9) -0.007(7) -0.013(6) 0.003(5)
C11' 0.028(5) 0.026(5) 0.022(5) -0.016(4) -0.004(4) -0.009(4)
O4' 0.016(6) 0.047(10) 0.044(9) -0.017(8) -0.014(6) 0.013(6)
C12' 0.037(11) 0.044(12) 0.036(11) -0.022(10) -0.017(10) 0.018(10)
C55 0.028(4) 0.027(4) 0.030(4) -0.014(3) -0.007(3) -0.002(3)
C56 0.028(3) 0.018(3) 0.036(4) -0.009(3) -0.008(3) 0.005(3)
C57 0.043(4) 0.040(5) 0.023(4) -0.012(4) -0.005(3) -0.005(4)
C58 0.051(5) 0.062(6) 0.035(5) -0.025(5) 0.000(4) 0.004(5)
C59 0.063(6) 0.060(6) 0.023(4) -0.009(4) 0.007(4) -0.023(5)
C60 0.042(4) 0.016(3) 0.037(5) -0.003(3) -0.011(3) -0.004(3)
C61 0.044(5) 0.028(4) 0.037(5) -0.006(4) -0.014(4) 0.007(3)
C62 0.054(5) 0.024(4) 0.038(5) -0.005(4) -0.015(4) -0.005(3)
C63 0.024(3) 0.020(3) 0.019(3) -0.004(3) -0.003(2) 0.001(2)
C64 0.027(4) 0.028(4) 0.048(5) -0.011(4) -0.016(3) 0.007(3)
C65 0.035(4) 0.023(4) 0.030(4) -0.004(3) -0.010(3) 0.004(3)
C66 0.033(4) 0.039(5) 0.029(4) -0.010(4) 0.004(3) 0.005(3)
C67 0.057(6) 0.039(5) 0.039(5) -0.013(4) 0.008(4) 0.009(4)
C68 0.039(5) 0.052(6) 0.030(5) -0.005(4) 0.007(3) -0.001(4)

loop_
_atom_type_symbol
_atom_type_description
_atom_type_scat_dispersion_real
_atom_type_scat_dispersion_imag
_atom_type_scat_source
C C 0.0033 0.0016 'International Tables Vol C Tables 4.2.6.8 and 6.1.1.4'
H H 0.0000 0.0000 'International Tables Vol C Tables 4.2.6.8 and 6.1.1.4'
O O 0.0106 0.0060 'International Tables Vol C Tables 4.2.6.8 and 6.1.1.4'
P P 0.1023 0.0942 'International Tables Vol C Tables 4.2.6.8 and 6.1.1.4'
S S 0.1246 0.1234 'International Tables Vol C Tables 4.2.6.8 and 6.1.1.4'
Pt Pt -1.7033 8.3905 'International Tables Vol C Tables 4.2.6.8 and 6.1.1.4'

loop_
_geom_angle_atom_site_label_1
_geom_angle_atom_site_label_2
_geom_angle_atom_site_label_3
_geom_angle
C2 Pt1 P1 90.82(19)
C2 Pt1 P2 177.64(19)
P1 Pt1 P2 86.88(7)
C2 Pt1 S1 92.28(19)
P1 Pt1 S1 172.75(7)
P2 Pt1 S1 90.06(7)
C18 P1 C15 104.2(4)
C18 P1 C13 107.0(4)
C15 P1 C13 100.9(4)
C18 P1 Pt1 111.4(2)
C15 P1 Pt1 121.7(3)
C13 P1 Pt1 110.4(3)
C21 P2 C14 105.5(3)
C21 P2 C24 105.7(4)
C14 P2 C24 104.3(4)
C21 P2 Pt1 114.9(3)
C14 P2 Pt1 108.5(2)
C24 P2 Pt1 116.9(2)
C1 S1 Pt1 109.0(3)
S1 C1 H1A 109.5
S1 C1 H1B 109.5
H1A C1 H1B 109.5
S1 C1 H1C 109.5
H1A C1 H1C 109.5
H1B C1 H1C 109.5
O1 C2 C3 122.0(7)
O1 C2 Pt1 125.0(6)
C3 C2 Pt1 112.6(5)
C2 C3 H3A 109.5
C2 C3 H3B 109.5
H3A C3 H3B 109.5
C2 C3 H3C 109.5
H3A C3 H3C 109.5
H3B C3 H3C 109.5
C14 C13 P1 112.6(5)
C14 C13 H13A 109.1
P1 C13 H13A 109.1
C14 C13 H13B 109.1
P1 C13 H13B 109.1
H13A C13 H13B 107.8
C13 C14 P2 112.7(5)
C13 C14 H14A 109.0
P2 C14 H14A 109.0
C13 C14 H14B 109.0
P2 C14 H14B 109.0
H14A C14 H14B 107.8
C16 C15 C17 108.9(7)
C16 C15 P1 112.8(6)
C17 C15 P1 112.5(6)
C16 C15 H15 107.5
C17 C15 H15 107.5
P1 C15 H15 107.5
C15 C16 H16A 109.5
C15 C16 H16B 109.5
H16A C16 H16B 109.5
C15 C16 H16C 109.5
H16A C16 H16C 109.5
H16B C16 H16C 109.5
C15 C17 H17A 109.5
C15 C17 H17B 109.5
H17A C17 H17B 109.5
C15 C17 H17C 109.5
H17A C17 H17C 109.5
H17B C17 H17C 109.5
C20 C18 C19 110.1(7)
C20 C18 P1 115.1(6)
C19 C18 P1 110.7(5)
C20 C18 H18 106.8
C19 C18 H18 106.8
P1 C18 H18 106.8
C18 C19 H19A 109.5
C18 C19 H19B 109.5
H19A C19 H19B 109.5
C18 C19 H19C 109.5
H19A C19 H19C 109.5
H19B C19 H19C 109.5
C18 C20 H20A 109.5
C18 C20 H20B 109.5
H20A C20 H20B 109.5
C18 C20 H20C 109.5
H20A C20 H20C 109.5
H20B C20 H20C 109.5
C22 C21 C23 111.0(6)
C22 C21 P2 111.8(6)
C23 C21 P2 110.1(5)
C22 C21 H21 107.9
C23 C21 H21 107.9
P2 C21 H21 107.9
C21 C22 H22A 109.5
C21 C22 H22B 109.5
H22A C22 H22B 109.5
C21 C22 H22C 109.5
H22A C22 H22C 109.5
H22B C22 H22C 109.5
C21 C23 H23A 109.5
C21 C23 H23B 109.5
H23A C23 H23B 109.5
C21 C23 H23C 109.5
H23A C23 H23C 109.5
H23B C23 H23C 109.5
C25 C24 C26 112.3(6)
C25 C24 P2 110.9(6)
C26 C24 P2 112.9(6)
C25 C24 H24 106.8
C26 C24 H24 106.8
P2 C24 H24 106.8
C24 C25 H25A 109.5
C24 C25 H25B 109.5
H25A C25 H25B 109.5
C24 C25 H25C 109.5
H25A C25 H25C 109.5
H25B C25 H25C 109.5
C24 C26 H26A 109.5
C24 C26 H26B 109.5
H26A C26 H26B 109.5
C24 C26 H26C 109.5
H26A C26 H26C 109.5
H26B C26 H26C 109.5
C5 Pt2 P3 92.16(18)
C5 Pt2 P4 178.01(19)
P3 Pt2 P4 86.40(7)
C5 Pt2 S2 90.87(18)
P3 Pt2 S2 176.70(7)
P4 Pt2 S2 90.54(7)
C27 P3 C32 105.0(3)
C27 P3 C29 101.7(3)
C32 P3 C29 105.2(4)
C27 P3 Pt2 109.8(2)
C32 P3 Pt2 115.9(3)
C29 P3 Pt2 117.5(2)
C38 P4 C28 105.1(4)
C38 P4 C35 104.2(4)
C28 P4 C35 104.6(3)
C38 P4 Pt2 115.5(3)
C28 P4 Pt2 107.8(2)
C35 P4 Pt2 118.3(3)
C4 S2 Pt2 110.4(3)
S2 C4 H4A 109.5
S2 C4 H4B 109.5
H4A C4 H4B 109.5
S2 C4 H4C 109.5
H4A C4 H4C 109.5
H4B C4 H4C 109.5
O2 C5 C6 119.5(7)
O2 C5 Pt2 124.2(6)
C6 C5 Pt2 116.2(5)
C5 C6 H6A 109.5
C5 C6 H6B 109.5
H6A C6 H6B 109.5
C5 C6 H6C 109.5
H6A C6 H6C 109.5
H6B C6 H6C 109.5
C28 C27 P3 112.4(5)
C28 C27 H27A 109.1
P3 C27 H27A 109.1
C28 C27 H27B 109.1
P3 C27 H27B 109.1
H27A C27 H27B 107.9
C27 C28 P4 112.5(5)
C27 C28 H28A 109.1
P4 C28 H28A 109.1
C27 C28 H28B 109.1
P4 C28 H28B 109.1
H28A C28 H28B 107.8
C30 C29 C31 111.0(6)
C30 C29 P3 110.1(5)
C31 C29 P3 112.9(5)
C30 C29 H29 107.5
C31 C29 H29 107.5
P3 C29 H29 107.5
C29 C30 H30A 109.5
C29 C30 H30B 109.5
H30A C30 H30B 109.5
C29 C30 H30C 109.5
H30A C30 H30C 109.5
H30B C30 H30C 109.5
C29 C31 H31A 109.5
C29 C31 H31B 109.5
H31A C31 H31B 109.5
C29 C31 H31C 109.5
H31A C31 H31C 109.5
H31B C31 H31C 109.5
C33 C32 C34 110.5(7)
C33 C32 P3 110.7(5)
C34 C32 P3 114.6(5)
C33 C32 H32 106.9
C34 C32 H32 106.9
P3 C32 H32 106.9
C32 C33 H33A 109.5
C32 C33 H33B 109.5
H33A C33 H33B 109.5
C32 C33 H33C 109.5
H33A C33 H33C 109.5
H33B C33 H33C 109.5
C32 C34 H34A 109.5
C32 C34 H34B 109.5
H34A C34 H34B 109.5
C32 C34 H34C 109.5
H34A C34 H34C 109.5
H34B C34 H34C 109.5
C36 C35 C37 111.3(8)
C36 C35 P4 110.2(6)
C37 C35 P4 110.6(6)
C36 C35 H35 108.2
C37 C35 H35 108.2
P4 C35 H35 108.2
C35 C36 H36A 109.5
C35 C36 H36B 109.5
H36A C36 H36B 109.5
C35 C36 H36C 109.5
H36A C36 H36C 109.5
H36B C36 H36C 109.5
C35 C37 H37A 109.5
C35 C37 H37B 109.5
H37A C37 H37B 109.5
C35 C37 H37C 109.5
H37A C37 H37C 109.5
H37B C37 H37C 109.5
C40 C38 C39 111.7(9)
C40 C38 P4 115.2(7)
C39 C38 P4 110.4(6)
C40 C38 H38 106.3
C39 C38 H38 106.3
P4 C38 H38 106.3
C38 C39 H39A 109.5
C38 C39 H39B 109.5
H39A C39 H39B 109.5
C38 C39 H39C 109.5
H39A C39 H39C 109.5
H39B C39 H39C 109.5
C38 C40 H40A 109.5
C38 C40 H40B 109.5
H40A C40 H40B 109.5
C38 C40 H40C 109.5
H40A C40 H40C 109.5
H40B C40 H40C 109.5
C8 Pt3 P5 90.9(2)
C8 Pt3 P6 178.0(2)
P5 Pt3 P6 87.40(9)
C8 Pt3 S3 93.0(2)
P5 Pt3 S3 176.07(8)
P6 Pt3 S3 88.68(8)
C43 P5 C41 105.1(4)
C43 P5 C46 103.1(4)
C41 P5 C46 106.8(4)
C43 P5 Pt3 118.4(3)
C41 P5 Pt3 107.8(3)
C46 P5 Pt3 114.8(3)
C42 P6 C49 113.8(6)
C42 P6 C49' 90.9(6)
C42 P6 C52 106.3(10)
C49 P6 C52 96.2(10)
C42 P6 C52' 112.7(11)
C49' P6 C52' 116.0(11)
C42 P6 Pt3 106.9(3)
C49 P6 Pt3 113.7(4)
C49' P6 Pt3 119.5(6)
C52 P6 Pt3 119.8(7)
C52' P6 Pt3 109.1(8)
C7 S3 Pt3 109.4(3)
S3 C7 H7A 109.5
S3 C7 H7B 109.5
H7A C7 H7B 109.5
S3 C7 H7C 109.5
H7A C7 H7C 109.5
H7B C7 H7C 109.5
O3 C8 C9 120.7(8)
O3 C8 Pt3 125.0(6)
C9 C8 Pt3 113.6(6)
C8 C9 H9A 109.5
C8 C9 H9B 109.5
H9A C9 H9B 109.5
C8 C9 H9C 109.5
H9A C9 H9C 109.5
H9B C9 H9C 109.5
C42 C41 P5 112.4(6)
C42 C41 H41A 109.1
P5 C41 H41A 109.1
C42 C41 H41B 109.1
P5 C41 H41B 109.1
H41A C41 H41B 107.9
C41 C42 P6 110.6(6)
C41 C42 H42A 109.5
P6 C42 H42A 109.5
C41 C42 H42B 109.5
P6 C42 H42B 109.5
H42A C42 H42B 108.1
C45 C43 C44 112.1(8)
C45 C43 P5 113.3(6)
C44 C43 P5 111.3(7)
C45 C43 H43 106.6
C44 C43 H43 106.6
P5 C43 H43 106.6
C43 C44 H44A 109.5
C43 C44 H44B 109.5
H44A C44 H44B 109.5
C43 C44 H44C 109.5
H44A C44 H44C 109.5
H44B C44 H44C 109.5
C43 C45 H45A 109.5
C43 C45 H45B 109.5
H45A C45 H45B 109.5
C43 C45 H45C 109.5
H45A C45 H45C 109.5
H45B C45 H45C 109.5
C48 C46 C47 111.5(7)
C48 C46 P5 113.6(6)
C47 C46 P5 107.9(6)
C48 C46 H46 107.9
C47 C46 H46 107.9
P5 C46 H46 107.9
C46 C47 H47A 109.5
C46 C47 H47B 109.5
H47A C47 H47B 109.5
C46 C47 H47C 109.5
H47A C47 H47C 109.5
H47B C47 H47C 109.5
C46 C48 H48A 109.5
C46 C48 H48B 109.5
H48A C48 H48B 109.5
C46 C48 H48C 109.5
H48A C48 H48C 109.5
H48B C48 H48C 109.5
C50 C49 C51 109.7(19)
C50 C49 P6 108.3(13)
C51 C49 P6 110.9(11)
C50 C49 H49 109.3
C51 C49 H49 109.3
P6 C49 H49 109.3
C53 C52 C54 115.2(19)
C53 C52 P6 104.6(14)
C54 C52 P6 105.1(14)
C53 C52 H52 110.5
C54 C52 H52 110.5
P6 C52 H52 110.5
C50' C49' C51' 107.2(18)
C50' C49' P6 111.1(17)
C51' C49' P6 108.8(13)
C50' C49' H49' 109.9
C51' C49' H49' 109.9
P6 C49' H49' 109.9
C53' C52' C54' 111.8(18)
C53' C52' P6 122.2(15)
C54' C52' P6 112.7(19)
C53' C52' H52' 102.3
C54' C52' H52' 102.3
P6 C52' H52' 102.3
C52' C53' H53D 109.5
C52' C53' H53E 109.5
H53D C53' H53E 109.5
C52' C53' H53F 109.5
H53D C53' H53F 109.5
H53E C53' H53F 109.5
C52' C54' H54D 109.5
C52' C54' H54E 109.5
H54D C54' H54E 109.5
C52' C54' H54F 109.5
H54D C54' H54F 109.5
H54E C54' H54F 109.5
C11' Pt4 C11 25.3(6)
C11' Pt4 P7 95.7(5)
C11 Pt4 P7 89.4(3)
C11' Pt4 P8 168.3(5)
C11 Pt4 P8 166.4(3)
P7 Pt4 P8 87.03(7)
C11' Pt4 S4 86.8(5)
C11 Pt4 S4 93.2(3)
P7 Pt4 S4 177.43(7)
P8 Pt4 S4 90.40(7)
C55 P7 C60 105.7(3)
C55 P7 C57 102.2(4)
C60 P7 C57 103.5(4)
C55 P7 Pt4 109.3(2)
C60 P7 Pt4 114.4(3)
C57 P7 Pt4 120.3(3)
C63 P8 C66 104.6(3)
C63 P8 C56 104.2(3)
C66 P8 C56 104.6(4)
C63 P8 Pt4 119.6(2)
C66 P8 Pt4 115.6(3)
C56 P8 Pt4 106.7(2)
C10 S4 Pt4 110.4(3)
S4 C10 H10A 109.5
S4 C10 H10B 109.5
H10A C10 H10B 109.5
S4 C10 H10C 109.5
H10A C10 H10C 109.5
H10B C10 H10C 109.5
O4 C11 C12 119.8(11)
O4 C11 Pt4 125.4(9)
C12 C11 Pt4 114.6(8)
O4' C11' C12' 118.5(16)
O4' C11' Pt4 130.2(14)
C12' C11' Pt4 111.2(13)
C56 C55 P7 112.6(5)
C56 C55 H55A 109.1
P7 C55 H55A 109.1
C56 C55 H55B 109.1
P7 C55 H55B 109.1
H55A C55 H55B 107.8
C55 C56 P8 111.8(5)
C55 C56 H56A 109.2
P8 C56 H56A 109.2
C55 C56 H56B 109.2
P8 C56 H56B 109.2
H56A C56 H56B 107.9
C59 C57 C58 111.1(8)
C59 C57 P7 113.4(6)
C58 C57 P7 110.2(6)
C59 C57 H57 107.2
C58 C57 H57 107.2
P7 C57 H57 107.2
C57 C58 H58A 109.5
C57 C58 H58B 109.5
H58A C58 H58B 109.5
C57 C58 H58C 109.5
H58A C58 H58C 109.5
H58B C58 H58C 109.5
C57 C59 H59A 109.5
C57 C59 H59B 109.5
H59A C59 H59B 109.5
C57 C59 H59C 109.5
H59A C59 H59C 109.5
H59B C59 H59C 109.5
C61 C60 C62 111.8(7)
C61 C60 P7 111.2(5)
C62 C60 P7 114.3(6)
C61 C60 H60 106.3
C62 C60 H60 106.3
P7 C60 H60 106.3
C60 C61 H61A 109.5
C60 C61 H61B 109.5
H61A C61 H61B 109.5
C60 C61 H61C 109.5
H61A C61 H61C 109.5
H61B C61 H61C 109.5
C60 C62 H62A 109.5
C60 C62 H62B 109.5
H62A C62 H62B 109.5
C60 C62 H62C 109.5
H62A C62 H62C 109.5
H62B C62 H62C 109.5
C64 C63 C65 110.8(6)
C64 C63 P8 112.0(5)
C65 C63 P8 111.3(5)
C64 C63 H63 107.5
C65 C63 H63 107.5
P8 C63 H63 107.5
C63 C64 H64A 109.5
C63 C64 H64B 109.5
H64A C64 H64B 109.5
C63 C64 H64C 109.5
H64A C64 H64C 109.5
H64B C64 H64C 109.5
C63 C65 H65A 109.5
C63 C65 H65B 109.5
H65A C65 H65B 109.5
C63 C65 H65C 109.5
H65A C65 H65C 109.5
H65B C65 H65C 109.5
C68 C66 C67 111.1(7)
C68 C66 P8 114.9(6)
C67 C66 P8 112.2(6)
C68 C66 H66 106.0
C67 C66 H66 106.0
P8 C66 H66 106.0
C66 C67 H67A 109.5
C66 C67 H67B 109.5
H67A C67 H67B 109.5
C66 C67 H67C 109.5
H67A C67 H67C 109.5
H67B C67 H67C 109.5
C66 C68 H68A 109.5
C66 C68 H68B 109.5
H68A C68 H68B 109.5
C66 C68 H68C 109.5
H68A C68 H68C 109.5
H68B C68 H68C 109.5

loop_
_geom_bond_atom_site_label_1
_geom_bond_atom_site_label_2
_geom_bond_distance
Pt1 C2 2.099(7)
Pt1 P1 2.2428(19)
Pt1 P2 2.2962(18)
Pt1 S1 2.3385(18)
P1 C18 1.840(8)
P1 C15 1.846(8)
P1 C13 1.847(7)
P2 C21 1.828(7)
P2 C14 1.834(7)
P2 C24 1.838(8)
S1 C1 1.820(7)
O1 C2 1.109(9)
C1 H1A 0.9800
C1 H1B 0.9800
C1 H1C 0.9800
C2 C3 1.549(10)
C3 H3A 0.9800
C3 H3B 0.9800
C3 H3C 0.9800
C13 C14 1.548(11)
C13 H13A 0.9900
C13 H13B 0.9900
C14 H14A 0.9900
C14 H14B 0.9900
C15 C16 1.502(12)
C15 C17 1.546(12)
C15 H15 1.0000
C16 H16A 0.9800
C16 H16B 0.9800
C16 H16C 0.9800
C17 H17A 0.9800
C17 H17B 0.9800
C17 H17C 0.9800
C18 C20 1.487(10)
C18 C19 1.527(11)
C18 H18 1.0000
C19 H19A 0.9800
C19 H19B 0.9800
C19 H19C 0.9800
C20 H20A 0.9800
C20 H20B 0.9800
C20 H20C 0.9800
C21 C22 1.502(11)
C21 C23 1.529(11)
C21 H21 1.0000
C22 H22A 0.9800
C22 H22B 0.9800
C22 H22C 0.9800
C23 H23A 0.9800
C23 H23B 0.9800
C23 H23C 0.9800
C24 C25 1.516(10)
C24 C26 1.529(10)
C24 H24 1.0000
C25 H25A 0.9800
C25 H25B 0.9800
C25 H25C 0.9800
C26 H26A 0.9800
C26 H26B 0.9800
C26 H26C 0.9800
Pt2 C5 2.066(7)
Pt2 P3 2.2453(17)
Pt2 P4 2.3112(19)
Pt2 S2 2.3354(19)
P3 C27 1.829(6)
P3 C32 1.831(7)
P3 C29 1.839(7)
P4 C38 1.836(9)
P4 C28 1.842(7)
P4 C35 1.844(9)
S2 C4 1.805(7)
O2 C5 1.200(8)
C4 H4A 0.9800
C4 H4B 0.9800
C4 H4C 0.9800
C5 C6 1.521(10)
C6 H6A 0.9800
C6 H6B 0.9800
C6 H6C 0.9800
C27 C28 1.523(10)
C27 H27A 0.9900
C27 H27B 0.9900
C28 H28A 0.9900
C28 H28B 0.9900
C29 C30 1.522(10)
C29 C31 1.554(11)
C29 H29 1.0000
C30 H30A 0.9800
C30 H30B 0.9800
C30 H30C 0.9800
C31 H31A 0.9800
C31 H31B 0.9800
C31 H31C 0.9800
C32 C33 1.514(11)
C32 C34 1.522(11)
C32 H32 1.0000
C33 H33A 0.9800
C33 H33B 0.9800
C33 H33C 0.9800
C34 H34A 0.9800
C34 H34B 0.9800
C34 H34C 0.9800
C35 C36 1.502(13)
C35 C37 1.542(12)
C35 H35 1.0000
C36 H36A 0.9800
C36 H36B 0.9800
C36 H36C 0.9800
C37 H37A 0.9800
C37 H37B 0.9800
C37 H37C 0.9800
C38 C40 1.482(11)
C38 C39 1.527(13)
C38 H38 1.0000
C39 H39A 0.9800
C39 H39B 0.9800
C39 H39C 0.9800
C40 H40A 0.9800
C40 H40B 0.9800
C40 H40C 0.9800
Pt3 C8 2.101(8)
Pt3 P5 2.243(2)
Pt3 P6 2.298(2)
Pt3 S3 2.3411(19)
P5 C43 1.843(8)
P5 C41 1.862(8)
P5 C46 1.866(9)
P6 C42 1.853(11)
P6 C49 1.877(10)
P6 C49' 1.877(10)
P6 C52 1.878(10)
P6 C52' 1.879(10)
S3 C7 1.811(7)
O3 C8 1.106(9)
C7 H7A 0.9800
C7 H7B 0.9800
C7 H7C 0.9800
C8 C9 1.567(11)
C9 H9A 0.9800
C9 H9B 0.9800
C9 H9C 0.9800
C41 C42 1.508(14)
C41 H41A 0.9900
C41 H41B 0.9900
C42 H42A 0.9900
C42 H42B 0.9900
C43 C45 1.518(13)
C43 C44 1.521(13)
C43 H43 1.0000
C44 H44A 0.9800
C44 H44B 0.9800
C44 H44C 0.9800
C45 H45A 0.9800
C45 H45B 0.9800
C45 H45C 0.9800
C46 C48 1.493(12)
C46 C47 1.545(12)
C46 H46 1.0000
C47 H47A 0.9800
C47 H47B 0.9800
C47 H47C 0.9800
C48 H48A 0.9800
C48 H48B 0.9800
C48 H48C 0.9800
C49 C50 1.52(2)
C49 C51 1.534(18)
C49 H49 1.0000
C50 H50A 0.9800
C50 H50B 0.9800
C50 H50C 0.9800
C51 H51A 0.9800
C51 H51B 0.9800
C51 H51C 0.9800
C52 C53 1.51(2)
C52 C54 1.58(2)
C52 H52 1.0000
C53 H53A 0.9800
C53 H53B 0.9800
C53 H53C 0.9800
C54 H54A 0.9800
C54 H54B 0.9800
C54 H54C 0.9800
C49' C50' 1.52(2)
C49' C51' 1.54(2)
C49' H49' 1.0000
C50' H50D 0.9800
C50' H50E 0.9800
C50' H50F 0.9800
C51' H51D 0.9800
C51' H51E 0.9800
C51' H51F 0.9800
C52' C53' 1.51(2)
C52' C54' 1.57(2)
C52' H52' 1.0000
C53' H53D 0.9800
C53' H53E 0.9800
C53' H53F 0.9800
C54' H54D 0.9800
C54' H54E 0.9800
C54' H54F 0.9800
Pt4 C11' 2.079(12)
Pt4 C11 2.089(10)
Pt4 P7 2.2488(19)
Pt4 P8 2.3203(18)
Pt4 S4 2.3423(18)
P7 C55 1.830(7)
P7 C60 1.845(8)
P7 C57 1.847(8)
P8 C63 1.835(7)
P8 C66 1.837(8)
P8 C56 1.859(7)
S4 C10 1.810(9)
C10 H10A 0.9800
C10 H10B 0.9800
C10 H10C 0.9800
C11 O4 1.147(13)
C11 C12 1.536(14)
C12 H12A 0.9800
C12 H12B 0.9800
C12 H12C 0.9800
C11' O4' 1.153(16)
C11' C12' 1.513(19)
C12' H12D 0.9800
C12' H12E 0.9800
C12' H12F 0.9800
C55 C56 1.528(10)
C55 H55A 0.9900
C55 H55B 0.9900
C56 H56A 0.9900
C56 H56B 0.9900
C57 C59 1.520(12)
C57 C58 1.522(12)
C57 H57 1.0000
C58 H58A 0.9800
C58 H58B 0.9800
C58 H58C 0.9800
C59 H59A 0.9800
C59 H59B 0.9800
C59 H59C 0.9800
C60 C61 1.502(11)
C60 C62 1.523(11)
C60 H60 1.0000
C61 H61A 0.9800
C61 H61B 0.9800
C61 H61C 0.9800
C62 H62A 0.9800
C62 H62B 0.9800
C62 H62C 0.9800
C63 C64 1.491(10)
C63 C65 1.548(10)
C63 H63 1.0000
C64 H64A 0.9800
C64 H64B 0.9800
C64 H64C 0.9800
C65 H65A 0.9800
C65 H65B 0.9800
C65 H65C 0.9800
C66 C68 1.511(11)
C66 C67 1.548(11)
C66 H66 1.0000
C67 H67A 0.9800
C67 H67B 0.9800
C67 H67C 0.9800
C68 H68A 0.9800
C68 H68B 0.9800
C68 H68C 0.9800

loop_
_geom_torsion_atom_site_label_1
_geom_torsion_atom_site_label_2
_geom_torsion_atom_site_label_3
_geom_torsion_atom_site_label_4
_geom_torsion
C2 Pt1 P1 C18 -65.6(3)
P2 Pt1 P1 C18 114.9(3)
S1 Pt1 P1 C18 49.8(6)
C2 Pt1 P1 C15 57.8(4)
P2 Pt1 P1 C15 -121.6(3)
S1 Pt1 P1 C15 173.2(5)
C2 Pt1 P1 C13 175.6(3)
P2 Pt1 P1 C13 -3.8(3)
S1 Pt1 P1 C13 -69.0(6)
C2 Pt1 P2 C21 93(5)
P1 Pt1 P2 C21 105.7(3)
S1 Pt1 P2 C21 -80.8(3)
C2 Pt1 P2 C14 -25(5)
P1 Pt1 P2 C14 -12.1(3)
S1 Pt1 P2 C14 161.4(3)
C2 Pt1 P2 C24 -142(5)
P1 Pt1 P2 C24 -129.5(3)
S1 Pt1 P2 C24 43.9(3)
C2 Pt1 S1 C1 27.6(3)
P1 Pt1 S1 C1 -87.7(6)
P2 Pt1 S1 C1 -152.7(3)
P1 Pt1 C2 O1 72.5(7)
P2 Pt1 C2 O1 85(5)
S1 Pt1 C2 O1 -101.0(7)
P1 Pt1 C2 C3 -113.7(5)
P2 Pt1 C2 C3 -101(5)
S1 Pt1 C2 C3 72.8(5)
C18 P1 C13 C14 -98.8(6)
C15 P1 C13 C14 152.6(6)
Pt1 P1 C13 C14 22.6(6)
P1 C13 C14 P2 -33.2(7)
C21 P2 C14 C13 -94.5(6)
C24 P2 C14 C13 154.4(5)
Pt1 P2 C14 C13 29.1(6)
C18 P1 C15 C16 178.2(6)
C13 P1 C15 C16 -71.0(7)
Pt1 P1 C15 C16 51.4(7)
C18 P1 C15 C17 54.6(7)
C13 P1 C15 C17 165.4(6)
Pt1 P1 C15 C17 -72.2(7)
C15 P1 C18 C20 46.5(7)
C13 P1 C18 C20 -59.8(7)
Pt1 P1 C18 C20 179.5(5)
C15 P1 C18 C19 172.2(5)
C13 P1 C18 C19 65.9(6)
Pt1 P1 C18 C19 -54.8(6)
C14 P2 C21 C22 69.8(6)
C24 P2 C21 C22 180.0(6)
Pt1 P2 C21 C22 -49.6(6)
C14 P2 C21 C23 -166.3(6)
C24 P2 C21 C23 -56.1(6)
Pt1 P2 C21 C23 74.3(6)
C21 P2 C24 C25 178.5(5)
C14 P2 C24 C25 -70.5(6)
Pt1 P2 C24 C25 49.2(6)
C21 P2 C24 C26 -54.5(6)
C14 P2 C24 C26 56.5(6)
Pt1 P2 C24 C26 176.2(5)
C5 Pt2 P3 C27 171.8(3)
P4 Pt2 P3 C27 -9.6(2)
S2 Pt2 P3 C27 -31.6(13)
C5 Pt2 P3 C32 -69.4(3)
P4 Pt2 P3 C32 109.2(3)
S2 Pt2 P3 C32 87.2(13)
C5 Pt2 P3 C29 56.2(3)
P4 Pt2 P3 C29 -125.2(3)
S2 Pt2 P3 C29 -147.2(13)
C5 Pt2 P4 C38 -81(6)
P3 Pt2 P4 C38 -125.1(3)
S2 Pt2 P4 C38 53.6(3)
C5 Pt2 P4 C28 36(6)
P3 Pt2 P4 C28 -8.0(3)
S2 Pt2 P4 C28 170.8(3)
C5 Pt2 P4 C35 154(6)
P3 Pt2 P4 C35 110.4(3)
S2 Pt2 P4 C35 -70.8(3)
C5 Pt2 S2 C4 6.1(4)
P3 Pt2 S2 C4 -150.5(12)
P4 Pt2 S2 C4 -172.4(3)
P3 Pt2 C5 O2 -95.0(6)
P4 Pt2 C5 O2 -139(5)
S2 Pt2 C5 O2 86.3(6)
P3 Pt2 C5 C6 88.6(5)
P4 Pt2 C5 C6 45(6)
S2 Pt2 C5 C6 -90.1(5)
C32 P3 C27 C28 -95.5(5)
C29 P3 C27 C28 155.0(5)
Pt2 P3 C27 C28 29.8(5)
P3 C27 C28 P4 -37.4(6)
C38 P4 C28 C27 152.0(5)
C35 P4 C28 C27 -98.6(6)
Pt2 P4 C28 C27 28.3(5)
C27 P3 C29 C30 -77.8(6)
C32 P3 C29 C30 172.9(5)
Pt2 P3 C29 C30 42.1(6)
C27 P3 C29 C31 157.5(5)
C32 P3 C29 C31 48.2(6)
Pt2 P3 C29 C31 -82.5(6)
C27 P3 C32 C33 71.6(6)
C29 P3 C32 C33 178.6(5)
Pt2 P3 C32 C33 -49.8(6)
C27 P3 C32 C34 -54.1(7)
C29 P3 C32 C34 52.9(7)
Pt2 P3 C32 C34 -175.5(5)
C38 P4 C35 C36 177.5(5)
C28 P4 C35 C36 67.5(6)
Pt2 P4 C35 C36 -52.6(6)
C38 P4 C35 C37 -59.0(8)
C28 P4 C35 C37 -169.1(7)
Pt2 P4 C35 C37 70.9(8)
C28 P4 C38 C40 56.9(9)
C35 P4 C38 C40 -52.9(9)
Pt2 P4 C38 C40 175.6(7)
C28 P4 C38 C39 -70.8(6)
C35 P4 C38 C39 179.5(6)
Pt2 P4 C38 C39 47.9(7)
C8 Pt3 P5 C43 69.5(4)
P6 Pt3 P5 C43 -111.4(4)
S3 Pt3 P5 C43 -108.3(11)
C8 Pt3 P5 C41 -171.6(4)
P6 Pt3 P5 C41 7.5(3)
S3 Pt3 P5 C41 10.6(11)
C8 Pt3 P5 C46 -52.7(4)
P6 Pt3 P5 C46 126.4(3)
S3 Pt3 P5 C46 129.5(10)
C8 Pt3 P6 C42 41(6)
P5 Pt3 P6 C42 12.4(4)
S3 Pt3 P6 C42 -167.4(4)
C8 Pt3 P6 C49 168(6)
P5 Pt3 P6 C49 138.8(6)
S3 Pt3 P6 C49 -41.0(6)
C8 Pt3 P6 C49' 142(6)
P5 Pt3 P6 C49' 113.4(6)
S3 Pt3 P6 C49' -66.4(6)
C8 Pt3 P6 C52 -79(6)
P5 Pt3 P6 C52 -108.4(11)
S3 Pt3 P6 C52 71.8(11)
C8 Pt3 P6 C52' -81(6)
P5 Pt3 P6 C52' -109.8(12)
S3 Pt3 P6 C52' 70.5(12)
C8 Pt3 S3 C7 29.9(4)
P5 Pt3 S3 C7 -152.3(10)
P6 Pt3 S3 C7 -149.2(3)
P5 Pt3 C8 O3 77.1(7)
P6 Pt3 C8 O3 48(6)
S3 Pt3 C8 O3 -103.0(7)
P5 Pt3 C8 C9 -112.5(5)
P6 Pt3 C8 C9 -142(6)
S3 Pt3 C8 C9 67.3(5)
C43 P5 C41 C42 95.2(8)
C46 P5 C41 C42 -155.7(7)
Pt3 P5 C41 C42 -31.9(8)
P5 C41 C42 P6 43.2(9)
C49 P6 C42 C41 -161.4(8)
C49' P6 C42 C41 -156.4(9)
C52 P6 C42 C41 94.0(11)
C52' P6 C42 C41 84.8(12)
Pt3 P6 C42 C41 -35.1(8)
C41 P5 C43 C45 169.2(6)
C46 P5 C43 C45 57.4(7)
Pt3 P5 C43 C45 -70.5(7)
C41 P5 C43 C44 -63.4(7)
C46 P5 C43 C44 -175.2(6)
Pt3 P5 C43 C44 56.9(7)
C43 P5 C46 C48 53.8(8)
C41 P5 C46 C48 -56.7(8)
Pt3 P5 C46 C48 -176.1(6)
C43 P5 C46 C47 177.9(6)
C41 P5 C46 C47 67.4(7)
Pt3 P5 C46 C47 -52.0(7)
C42 P6 C49 C50 62(2)
C52 P6 C49 C50 173(2)
Pt3 P6 C49 C50 -61(2)
C42 P6 C49 C51 -58.6(14)
C52 P6 C49 C51 52.2(15)
Pt3 P6 C49 C51 178.7(11)
C42 P6 C52 C53 -78.6(16)
C49 P6 C52 C53 164.4(15)
Pt3 P6 C52 C53 42.5(19)
C42 P6 C52 C54 43.2(18)
C49 P6 C52 C54 -73.9(17)
Pt3 P6 C52 C54 164.3(13)
C42 P6 C49' C50' 87(2)
C52' P6 C49' C50' -157(2)
Pt3 P6 C49' C50' -23(2)
C42 P6 C49' C51' -154.9(13)
C52' P6 C49' C51' -39.0(19)
Pt3 P6 C49' C51' 95.0(13)
C42 P6 C52' C53' -112(2)
C49' P6 C52' C53' 145(2)
Pt3 P6 C52' C53' 7(3)
C42 P6 C52' C54' 26(2)
C49' P6 C52' C54' -77(2)
Pt3 P6 C52' C54' 144.2(18)
C11' Pt4 P7 C55 160.1(5)
C11 Pt4 P7 C55 -175.3(4)
P8 Pt4 P7 C55 -8.4(3)
S4 Pt4 P7 C55 -6.1(17)
C11' Pt4 P7 C60 -81.6(5)
C11 Pt4 P7 C60 -57.1(4)
P8 Pt4 P7 C60 109.8(3)
S4 Pt4 P7 C60 112.2(16)
C11' Pt4 P7 C57 42.5(6)
C11 Pt4 P7 C57 67.1(4)
P8 Pt4 P7 C57 -126.0(3)
S4 Pt4 P7 C57 -123.7(16)
C11' Pt4 P8 C63 4(3)
C11 Pt4 P8 C63 -177.5(12)
P7 Pt4 P8 C63 107.7(3)
S4 Pt4 P8 C63 -72.2(3)
C11' Pt4 P8 C66 130(3)
C11 Pt4 P8 C66 -51.1(13)
P7 Pt4 P8 C66 -125.9(3)
S4 Pt4 P8 C66 54.3(3)
C11' Pt4 P8 C56 -114(3)
C11 Pt4 P8 C56 64.7(12)
P7 Pt4 P8 C56 -10.1(2)
S4 Pt4 P8 C56 170.1(2)
C11' Pt4 S4 C10 31.4(6)
C11 Pt4 S4 C10 6.9(5)
P7 Pt4 S4 C10 -162.3(16)
P8 Pt4 S4 C10 -160.0(4)
C11' Pt4 C11 O4 -171(2)
P7 Pt4 C11 O4 84.1(10)
P8 Pt4 C11 O4 10(2)
S4 Pt4 C11 O4 -95.4(10)
C11' Pt4 C11 C12 3.9(14)
P7 Pt4 C11 C12 -101.0(8)
P8 Pt4 C11 C12 -175.5(9)
S4 Pt4 C11 C12 79.5(8)
C11 Pt4 C11' O4' -172(3)
P7 Pt4 C11' O4' -96(2)
P8 Pt4 C11' O4' 7(4)
S4 Pt4 C11' O4' 83(2)
C11 Pt4 C11' C12' 5.2(13)
P7 Pt4 C11' C12' 81.4(14)
P8 Pt4 C11' C12' -175.5(18)
S4 Pt4 C11' C12' -99.2(14)
C60 P7 C55 C56 -93.3(6)
C57 P7 C55 C56 158.8(5)
Pt4 P7 C55 C56 30.3(6)
P7 C55 C56 P8 -39.8(6)
C63 P8 C56 C55 -96.4(5)
C66 P8 C56 C55 154.0(5)
Pt4 P8 C56 C55 31.0(5)
C55 P7 C57 C59 159.6(6)
C60 P7 C57 C59 50.0(7)
Pt4 P7 C57 C59 -79.2(7)
C55 P7 C57 C58 -75.0(6)
C60 P7 C57 C58 175.4(6)
Pt4 P7 C57 C58 46.1(7)
C55 P7 C60 C61 73.0(6)
C57 P7 C60 C61 -180.0(6)
Pt4 P7 C60 C61 -47.3(6)
C55 P7 C60 C62 -54.7(7)
C57 P7 C60 C62 52.4(7)
Pt4 P7 C60 C62 -174.9(5)
C66 P8 C63 C64 176.6(5)
C56 P8 C63 C64 67.1(6)
Pt4 P8 C63 C64 -51.9(6)
C66 P8 C63 C65 -58.7(6)
C56 P8 C63 C65 -168.2(5)
Pt4 P8 C63 C65 72.8(5)
C63 P8 C66 C68 -56.8(7)
C56 P8 C66 C68 52.5(7)
Pt4 P8 C66 C68 169.5(5)
C63 P8 C66 C67 175.2(6)
C56 P8 C66 C67 -75.6(7)
Pt4 P8 C66 C67 41.4(7)
